data_4038171
loop_
_publ_author_name
'Zhang, Zhenming'
'Fu, Bei'
'Wang, Hui'
'Chen, Han'
'Tu, Yongliang'
'Zhao, Junfeng'

_publ_section_title
;
 Access to (Z)-1,2-Endiamides and 1,1-Endiamides via a Base-Promoted
 Tandem Reaction.
;
_journal_name_full 'The Journal of organic chemistry'
_journal_paper_doi 10.1021/acs.joc.9b03305
_journal_year 2020
_chemical_formula_moiety 'C18 H14 N2'
_chemical_formula_sum 'C18 H14 N2 O0'
_chemical_formula_weight 258.31
_space_group_crystal_system monoclinic
_space_group_IT_number 15
_space_group_name_Hall '-C 2yc'
_space_group_name_H-M_alt 'C 1 2/c 1'
_atom_sites_solution_hydrogens geom
_atom_sites_solution_primary direct
_atom_sites_solution_secondary difmap
_audit_creation_date 2018-11-10
_audit_creation_method
;
Olex2 1.2
(compiled 2014.09.19 svn.r3010 for OlexSys, GUI svn.r4874)
;
_cell_angle_alpha 90.00
_cell_angle_beta 94.61(3)
_cell_angle_gamma 90.00
_cell_formula_units_Z 4
_cell_length_a 26.497(5)
_cell_length_b 6.2682(14)
_cell_length_c 8.054(3)
_cell_measurement_reflns_used 1615
_cell_measurement_temperature 293(2)
_cell_measurement_theta_max 25.9420
_cell_measurement_theta_min 3.9710
_cell_volume 1333.3(6)
_computing_cell_refinement 'CrysAlisPro 1.171.39.37b (Rigaku OD, 2017)'
_computing_data_collection 'CrysAlisPro 1.171.39.37b (Rigaku OD, 2017)'
_computing_data_reduction 'CrysAlisPro 1.171.39.37b (Rigaku OD, 2017)'
_computing_molecular_graphics 'Olex2 (Dolomanov et al., 2009)'
_computing_publication_material 'Olex2 (Dolomanov et al., 2009)'
_computing_structure_refinement 'XL (Sheldrick, 2008)'
_computing_structure_solution 'XS (Sheldrick, 2008)'
_diffrn_ambient_temperature 293(2)
_diffrn_detector 'CCD plate'
_diffrn_detector_area_resol_mean 8.0353
_diffrn_detector_type EosS2
_diffrn_measured_fraction_theta_full 0.998
_diffrn_measured_fraction_theta_max 0.998
_diffrn_measurement_details
;
List of Runs (angles in degrees, time in seconds):

  # Type    Start    End  Width  t~exp~   \w     \q     \k     \f   Frames
--------------------------------------------------------------------------
  1  \w    -42.00  52.00   1.00    3.24    --  -15.76  77.00 -90.00   94
  2  \w    -42.00  52.00   1.00    3.24    --  -15.76  77.00 -60.00   94
  3  \w    -42.00  52.00   1.00    3.24    --  -15.76  77.00-180.00   94
  4  \w    -10.00  85.00   1.00    3.24    --   17.01  77.00 120.00   95
  5  \w    -35.00  53.00   1.00    3.24    --  -15.76  37.00  90.00   88
  6  \w      0.00  72.00   1.00    3.24    --   17.01  57.00 -30.00   72
;
_diffrn_measurement_device 'four-circle diffractometer'
_diffrn_measurement_device_type 'SuperNova, Single source at offset/far, EosS2'
_diffrn_measurement_method '\w scans'
_diffrn_orient_matrix_type 'CrysAlisPro convention (1999,Acta A55,543-557)'
_diffrn_orient_matrix_UB_11 0.0037904000
_diffrn_orient_matrix_UB_12 -0.0898716000
_diffrn_orient_matrix_UB_13 -0.0510316000
_diffrn_orient_matrix_UB_21 0.0261917000
_diffrn_orient_matrix_UB_22 0.0231845000
_diffrn_orient_matrix_UB_23 0.0030238000
_diffrn_orient_matrix_UB_31 0.0043364000
_diffrn_orient_matrix_UB_32 -0.0649489000
_diffrn_orient_matrix_UB_33 0.0721338000
_diffrn_radiation_monochromator mirror
_diffrn_radiation_probe x-ray
_diffrn_radiation_type MoK\a
_diffrn_radiation_wavelength 0.71073
_diffrn_reflns_av_R_equivalents 0.0779
_diffrn_reflns_av_unetI/netI 0.0405
_diffrn_reflns_limit_h_max 32
_diffrn_reflns_limit_h_min -32
_diffrn_reflns_limit_k_max 7
_diffrn_reflns_limit_k_min -7
_diffrn_reflns_limit_l_max 9
_diffrn_reflns_limit_l_min -9
_diffrn_reflns_number 6668
_diffrn_reflns_theta_full 26.00
_diffrn_reflns_theta_max 26.00
_diffrn_reflns_theta_min 3.99
_diffrn_source 'micro-focus sealed X-ray tube'
_diffrn_source_type 'SuperNova (Mo) X-ray Source'
_exptl_absorpt_coefficient_mu 0.076
_exptl_absorpt_correction_T_max 1.00000
_exptl_absorpt_correction_T_min 0.34307
_exptl_absorpt_correction_type multi-scan
_exptl_absorpt_process_details
;
CrysAlisPro 1.171.39.37b (Rigaku Oxford Diffraction, 2017)
Empirical absorption correction using spherical harmonics,
 implemented in SCALE3 ABSPACK scaling algorithm.
;
_exptl_crystal_colour colorless
_exptl_crystal_density_diffrn 1.287
_exptl_crystal_density_method 'not measured'
_exptl_crystal_description block
_exptl_crystal_F_000 544
_exptl_crystal_size_max 0.3
_exptl_crystal_size_mid 0.2
_exptl_crystal_size_min 0.15
_refine_diff_density_max 0.348
_refine_diff_density_min -0.309
_refine_diff_density_rms 0.070
_refine_ls_extinction_method none
_refine_ls_goodness_of_fit_ref 1.131
_refine_ls_hydrogen_treatment constr
_refine_ls_matrix_type full
_refine_ls_number_parameters 91
_refine_ls_number_reflns 1305
_refine_ls_number_restraints 0
_refine_ls_restrained_S_all 1.131
_refine_ls_R_factor_all 0.0944
_refine_ls_R_factor_gt 0.0827
_refine_ls_shift/su_max 0.000
_refine_ls_shift/su_mean 0.000
_refine_ls_structure_factor_coef Fsqd
_refine_ls_weighting_details 'calc w=1/[\s^2^(Fo^2^)+(0.1272P)^2^+0.5170P] where P=(Fo^2^+2Fc^2^)/3'
_refine_ls_weighting_scheme calc
_refine_ls_wR_factor_gt 0.2138
_refine_ls_wR_factor_ref 0.2257
_reflns_number_gt 1093
_reflns_number_total 1305
_reflns_threshold_expression >2sigma(I)
_cod_data_source_file jo9b03305_si_002.cif
_cod_data_source_block 225-1
_cod_database_code 4038171
_reflns_odcompleteness_completeness 99.63
_reflns_odcompleteness_iscentric 1
_reflns_odcompleteness_theta 26.32
_olex2_refinement_description
;
1. Fixed Uiso
 At 1.2 times of:
  All C(H) groups
2.a Aromatic/amide H refined with riding coordinates:
 C4(H4), C5(H5), C6(H6), C7(H7), C8(H8), C9(H9), C10(H10)
;
_olex2_submission_special_instructions 'No special instructions were received'
_oxdiff_exptl_absorpt_empirical_details
;
Empirical correction (ABSPACK) includes:
- Absorption correction using spherical harmonics
- Frame scaling
;
_oxdiff_exptl_absorpt_empirical_full_max 2.045
_oxdiff_exptl_absorpt_empirical_full_min 0.341

loop_
_space_group_symop_id
_space_group_symop_operation_xyz
1 'x, y, z'
2 '-x, y, -z+1/2'
3 'x+1/2, y+1/2, z'
4 '-x+1/2, y+1/2, -z+1/2'
5 '-x, -y, -z'
6 'x, -y, z-1/2'
7 '-x+1/2, -y+1/2, -z'
8 'x+1/2, -y+1/2, z-1/2'

loop_
_atom_site_label
_atom_site_type_symbol
_atom_site_fract_x
_atom_site_fract_y
_atom_site_fract_z
_atom_site_U_iso_or_equiv
_atom_site_adp_type
_atom_site_occupancy
_atom_site_calc_flag
_atom_site_disorder_assembly
_atom_site_disorder_group
_atom_site_refinement_flags_posn
N1 N 0.44359(7) 0.1494(3) 0.7112(2) 0.0437(6) Uani 1 d . . .
C2 C 0.37390(9) 0.3553(4) 0.6924(3) 0.0459(7) Uani 1 d . . .
C3 C 0.39448(8) 0.1603(4) 0.7553(3) 0.0414(6) Uani 1 d . . .
C4 C 0.36719(9) 0.0207(4) 0.8477(3) 0.0504(7) Uani 1 d . . .
H4 H 0.3814 -0.1061 0.8891 0.060 Uiso 1 calc . . R
C5 C 0.47534(9) -0.0294(4) 0.7369(3) 0.0486(7) Uani 1 d . . .
H5 H 0.4595 -0.1619 0.7349 0.058 Uiso 1 calc . . R
C6 C 0.41223(9) 0.4557(4) 0.6055(3) 0.0522(7) Uani 1 d . . .
H6 H 0.4093 0.5855 0.5495 0.063 Uiso 1 calc . . R
C7 C 0.45334(9) 0.3303(4) 0.6186(3) 0.0503(7) Uani 1 d . . .
H7 H 0.4837 0.3596 0.5729 0.060 Uiso 1 calc . . R
C8 C 0.32470(10) 0.4050(5) 0.7233(3) 0.0618(8) Uani 1 d . . .
H8 H 0.3100 0.5310 0.6819 0.074 Uiso 1 calc . . R
C9 C 0.29761(11) 0.2683(6) 0.8150(3) 0.0698(9) Uani 1 d . . .
H9 H 0.2647 0.3037 0.8371 0.084 Uiso 1 calc . . R
C10 C 0.31881(10) 0.0759(5) 0.8758(3) 0.0639(8) Uani 1 d . . .
H10 H 0.2996 -0.0155 0.9362 0.077 Uiso 1 calc . . R

loop_
_atom_site_aniso_label
_atom_site_aniso_U_11
_atom_site_aniso_U_22
_atom_site_aniso_U_33
_atom_site_aniso_U_23
_atom_site_aniso_U_13
_atom_site_aniso_U_12
N1 0.0548(12) 0.0314(11) 0.0439(12) 0.0068(8) -0.0017(8) -0.0036(8)
C2 0.0605(14) 0.0384(13) 0.0368(12) -0.0028(10) -0.0078(10) 0.0012(11)
C3 0.0544(13) 0.0350(13) 0.0334(12) -0.0009(9) -0.0040(9) -0.0021(10)
C4 0.0634(15) 0.0442(14) 0.0432(14) 0.0053(11) 0.0018(11) -0.0054(11)
C5 0.0640(13) 0.0283(13) 0.0531(15) 0.0012(10) 0.0026(11) -0.0036(10)
C6 0.0748(17) 0.0324(13) 0.0469(14) 0.0065(11) -0.0109(11) -0.0055(11)
C7 0.0646(15) 0.0409(14) 0.0448(14) 0.0085(11) -0.0006(11) -0.0135(12)
C8 0.0707(17) 0.0550(17) 0.0579(17) -0.0016(14) -0.0062(13) 0.0138(14)
C9 0.0626(16) 0.080(2) 0.0668(18) -0.0038(17) 0.0067(14) 0.0115(15)
C10 0.0671(17) 0.072(2) 0.0532(16) 0.0081(15) 0.0091(13) -0.0076(15)

loop_
_atom_type_symbol
_atom_type_description
_atom_type_scat_dispersion_real
_atom_type_scat_dispersion_imag
_atom_type_scat_source
C C 0.0033 0.0016 'International Tables Vol C Tables 4.2.6.8 and 6.1.1.4'
H H 0.0000 0.0000 'International Tables Vol C Tables 4.2.6.8 and 6.1.1.4'
N N 0.0061 0.0033 'International Tables Vol C Tables 4.2.6.8 and 6.1.1.4'
O O 0.0106 0.0060 'International Tables Vol C Tables 4.2.6.8 and 6.1.1.4'

loop_
_geom_angle_atom_site_label_1
_geom_angle_atom_site_label_2
_geom_angle_atom_site_label_3
_geom_angle
_geom_angle_site_symmetry_1
_geom_angle_site_symmetry_3
_geom_angle_publ_flag
C3 N1 C5 124.61(19) . . ?
C3 N1 C7 108.5(2) . . ?
C7 N1 C5 126.4(2) . . ?
C3 C2 C6 106.7(2) . . ?
C8 C2 C3 118.2(2) . . ?
C8 C2 C6 135.1(2) . . ?
N1 C3 C2 107.2(2) . . ?
N1 C3 C4 130.5(2) . . ?
C4 C3 C2 122.2(2) . . ?
C10 C4 C3 117.8(2) . . ?
C5 C5 N1 127.05(13) 2_656 . ?
C7 C6 C2 108.0(2) . . ?
C6 C7 N1 109.6(2) . . ?
C9 C8 C2 119.9(3) . . ?
C8 C9 C10 120.9(3) . . ?
C4 C10 C9 121.1(3) . . ?

loop_
_geom_bond_atom_site_label_1
_geom_bond_atom_site_label_2
_geom_bond_distance
_geom_bond_site_symmetry_2
_geom_bond_publ_flag
N1 C3 1.378(3) . ?
N1 C5 1.406(3) . ?
N1 C7 1.393(3) . ?
C2 C3 1.416(3) . ?
C2 C6 1.426(3) . ?
C2 C8 1.382(4) . ?
C3 C4 1.389(3) . ?
C4 C10 1.364(4) . ?
C5 C5 1.307(5) 2_656 ?
C6 C7 1.341(4) . ?
C8 C9 1.371(4) . ?
C9 C10 1.402(4) . ?
